data_7159598
loop_
_publ_author_name
'Bhatta, Suman'
'Senapati, Bidyut Kumar'
'Patra, Sanjib Kumar'
'Nanda, Samik'

_publ_section_title
;
 A sequential Friedl&#xe4;nder and anionic benzannulation strategy for the
 regiodefined assembly of unsymmetrical acridines.
;
_journal_issue 43
_journal_name_full 'Organic &amp; biomolecular chemistry'
_journal_page_first 8727
_journal_page_last 8738
_journal_paper_doi 10.1039/d3ob01470c
_journal_volume 21
_journal_year 2023
_chemical_formula_moiety 'C21 H15 N O3'
_chemical_formula_sum 'C21 H15 N O3'
_chemical_formula_weight 329.34
_space_group_IT_number 2
_space_group_name_Hall '-P 1'
_space_group_name_H-M_alt 'P -1'
_symmetry_cell_setting triclinic
_symmetry_space_group_name_H-M 'P -1'
_atom_sites_solution_hydrogens geom
_atom_sites_solution_primary direct
_atom_sites_solution_secondary difmap
_audit_creation_method SHELXL-97
_audit_update_record
;
2023-03-12 deposited with the CCDC.	2023-10-13 downloaded from the CCDC.
;
_cell_angle_alpha 75.635(12)
_cell_angle_beta 88.166(16)
_cell_angle_gamma 74.104(13)
_cell_formula_units_Z 2
_cell_length_a 6.384(4)
_cell_length_b 11.473(5)
_cell_length_c 11.661(6)
_cell_measurement_reflns_used 9914
_cell_measurement_temperature 293(2)
_cell_measurement_theta_max 27.07
_cell_measurement_theta_min 3.32
_cell_volume 795.2(7)
_computing_cell_refinement 'Bruker SAINT'
_computing_data_collection 'Bruker SMART'
_computing_data_reduction 'Bruker SAINT'
_computing_molecular_graphics ORTEP
_computing_publication_material 'Bruker SHELXTL'
_computing_structure_refinement 'SHELXL-97 (Sheldrick, 1997)'
_computing_structure_solution 'SHELXS-97 (Sheldrick, 1990)'
_diffrn_ambient_temperature 293(2)
_diffrn_measured_fraction_theta_full 0.996
_diffrn_measured_fraction_theta_max 0.996
_diffrn_measurement_device_type 'Bruker-AXS Platform'
_diffrn_measurement_method "'\w scans"
_diffrn_radiation_monochromator graphite
_diffrn_radiation_source 'fine-focus sealed tube'
_diffrn_radiation_type MoK\a
_diffrn_radiation_wavelength 0.71073
_diffrn_reflns_av_R_equivalents 0.0633
_diffrn_reflns_av_sigmaI/netI 0.0275
_diffrn_reflns_limit_h_max 8
_diffrn_reflns_limit_h_min -8
_diffrn_reflns_limit_k_max 15
_diffrn_reflns_limit_k_min -15
_diffrn_reflns_limit_l_max 15
_diffrn_reflns_limit_l_min -15
_diffrn_reflns_number 46112
_diffrn_reflns_theta_full 27.89
_diffrn_reflns_theta_max 27.89
_diffrn_reflns_theta_min 3.32
_exptl_absorpt_coefficient_mu 0.093
_exptl_absorpt_correction_T_max 0.9817
_exptl_absorpt_correction_T_min 0.9728
_exptl_absorpt_process_details SADABS
_exptl_crystal_colour yellow
_exptl_crystal_density_diffrn 1.375
_exptl_crystal_density_method 'not measured'
_exptl_crystal_description block
_exptl_crystal_F_000 344
_exptl_crystal_size_max 0.30
_exptl_crystal_size_mid 0.20
_exptl_crystal_size_min 0.20
_refine_diff_density_max 0.227
_refine_diff_density_min -0.175
_refine_diff_density_rms 0.038
_refine_ls_extinction_method none
_refine_ls_goodness_of_fit_ref 1.076
_refine_ls_hydrogen_treatment mixed
_refine_ls_matrix_type full
_refine_ls_number_parameters 228
_refine_ls_number_reflns 3797
_refine_ls_number_restraints 0
_refine_ls_restrained_S_all 1.076
_refine_ls_R_factor_all 0.0681
_refine_ls_R_factor_gt 0.0509
_refine_ls_shift/su_max 0.001
_refine_ls_shift/su_mean 0.000
_refine_ls_structure_factor_coef Fsqd
_refine_ls_weighting_details 'calc w=1/[\s^2^(Fo^2^)+(0.0752P)^2^+0.1824P] where P=(Fo^2^+2Fc^2^)/3'
_refine_ls_weighting_scheme calc
_refine_ls_wR_factor_gt 0.1452
_refine_ls_wR_factor_ref 0.1628
_reflns_number_gt 2883
_reflns_number_total 3797
_reflns_threshold_expression >2sigma(I)
_cod_data_source_file d3ob01470c2.cif
_cod_data_source_block SNSB133
_cod_depositor_comments
;
The following automatic conversions were performed:

data item '_symmetry_cell_setting' value 'Triclinic' was changed to
'triclinic' in accordance with the
/home/data/users/saulius/crontab/automatic-downloads/rss-feeds/RSC/lib/dictionaries/cif_core.dic
dictionary named 'cif_core.dic' version 2.4.2 last updated on
2011-04-26.

Automatic conversion script
Id: cif_fix_values 8170 2020-07-09 18:12:32Z antanas 

 Adding full bibliography for 7159594--7159598.cif.
;
_cod_original_sg_symbol_H-M P-1
_cod_database_code 7159598

loop_
_symmetry_equiv_pos_as_xyz
'x, y, z'
'-x, -y, -z'

loop_
_atom_site_label
_atom_site_type_symbol
_atom_site_fract_x
_atom_site_fract_y
_atom_site_fract_z
_atom_site_U_iso_or_equiv
_atom_site_adp_type
_atom_site_occupancy
_atom_site_symmetry_multiplicity
_atom_site_calc_flag
_atom_site_refinement_flags
_atom_site_disorder_assembly
_atom_site_disorder_group
O1 O 0.6696(2) 0.96821(10) 0.60946(11) 0.0569(3) Uani 1 1 d . . .
H1 H 0.7770 0.9680 0.5689 0.068 Uiso 1 1 calc R . .
O2 O 1.0236(2) 0.86816(12) 0.52039(13) 0.0777(4) Uani 1 1 d . . .
N1 N 0.3511(2) 0.70413(11) 0.90092(11) 0.0469(3) Uani 1 1 d . . .
C4 C -0.2029(3) 0.99700(18) 0.89564(16) 0.0615(5) Uani 1 1 d . . .
H4 H -0.3287 1.0611 0.8964 0.074 Uiso 1 1 calc R . .
C3 C -0.1813(3) 0.87736(18) 0.97053(16) 0.0604(4) Uani 1 1 d . . .
H3 H -0.2942 0.8632 1.0196 0.072 Uiso 1 1 calc R . .
C2 C 0.0009(3) 0.78218(16) 0.97271(15) 0.0541(4) Uani 1 1 d . . .
H2 H 0.0125 0.7040 1.0236 0.065 Uiso 1 1 calc R . .
C1 C 0.1744(2) 0.80160(14) 0.89733(13) 0.0442(3) Uani 1 1 d . . .
C7 C 0.5117(2) 0.72225(13) 0.82704(13) 0.0428(3) Uani 1 1 d . . .
C8 C 0.6926(3) 0.61779(13) 0.82462(14) 0.0469(4) Uani 1 1 d . . .
H8 H 0.6974 0.5405 0.8755 0.056 Uiso 1 1 calc R . .
C9 C 0.8588(2) 0.62782(13) 0.74996(13) 0.0429(3) Uani 1 1 d . . .
C16 C 1.0300(2) 0.51003(13) 0.74607(13) 0.0432(3) Uani 1 1 d . . .
C21 C 1.2163(3) 0.46672(15) 0.81870(15) 0.0527(4) Uani 1 1 d . . .
H21 H 1.2376 0.5113 0.8719 0.063 Uiso 1 1 calc R . .
C20 C 1.3715(3) 0.35729(16) 0.81279(16) 0.0596(4) Uani 1 1 d . . .
H20 H 1.4970 0.3293 0.8614 0.072 Uiso 1 1 calc R . .
O3 O 1.2054(2) 0.67395(12) 0.60034(12) 0.0699(4) Uani 1 1 d . . .
C19 C 1.3411(3) 0.29000(16) 0.73555(16) 0.0597(4) Uani 1 1 d . . .
H19 H 1.4462 0.2170 0.7314 0.072 Uiso 1 1 calc R . .
C6 C 0.1514(2) 0.92302(14) 0.82040(13) 0.0457(3) Uani 1 1 d . . .
C13 C 0.3227(3) 0.94029(14) 0.74686(14) 0.0464(3) Uani 1 1 d . . .
H13 H 0.3145 1.0183 0.6963 0.056 Uiso 1 1 calc R . .
C12 C 0.5051(2) 0.84075(13) 0.74941(13) 0.0418(3) Uani 1 1 d . . .
C11 C 0.6858(2) 0.85244(13) 0.67477(13) 0.0431(3) Uani 1 1 d . . .
C10 C 0.8594(2) 0.74878(13) 0.67372(13) 0.0423(3) Uani 1 1 d . . .
C14 C 1.0342(3) 0.76993(14) 0.59219(13) 0.0465(3) Uani 1 1 d . . .
C15 C 1.3764(3) 0.6891(2) 0.51929(19) 0.0720(5) Uani 1 1 d . . .
H15A H 1.3230 0.7021 0.4398 0.108 Uiso 1 1 calc R . .
H15B H 1.4972 0.6153 0.5384 0.108 Uiso 1 1 calc R . .
H15C H 1.4232 0.7601 0.5257 0.108 Uiso 1 1 calc R . .
C18 C 1.1562(3) 0.33065(18) 0.66503(18) 0.0685(5) Uani 1 1 d . . .
H18 H 1.1342 0.2845 0.6135 0.082 Uiso 1 1 calc R . .
C17 C 1.0011(3) 0.44017(17) 0.66975(16) 0.0613(5) Uani 1 1 d . . .
H17 H 0.8758 0.4672 0.6210 0.074 Uiso 1 1 calc R . .
C5 C -0.0421(3) 1.01976(16) 0.82230(16) 0.0566(4) Uani 1 1 d . . .
H5 H -0.0584 1.0992 0.7729 0.068 Uiso 1 1 calc R . .

loop_
_atom_site_aniso_label
_atom_site_aniso_U_11
_atom_site_aniso_U_22
_atom_site_aniso_U_33
_atom_site_aniso_U_23
_atom_site_aniso_U_13
_atom_site_aniso_U_12
O1 0.0615(7) 0.0400(6) 0.0619(7) 0.0004(5) 0.0149(5) -0.0153(5)
O2 0.0807(9) 0.0514(7) 0.0862(9) 0.0028(6) 0.0378(7) -0.0156(6)
N1 0.0489(7) 0.0414(6) 0.0505(7) -0.0096(5) 0.0094(5) -0.0153(5)
C4 0.0479(9) 0.0642(11) 0.0639(10) -0.0164(8) 0.0036(8) -0.0013(8)
C3 0.0488(9) 0.0706(11) 0.0593(10) -0.0161(8) 0.0126(7) -0.0137(8)
C2 0.0538(9) 0.0535(9) 0.0547(9) -0.0108(7) 0.0110(7) -0.0176(7)
C1 0.0457(8) 0.0440(8) 0.0454(7) -0.0130(6) 0.0044(6) -0.0151(6)
C7 0.0458(8) 0.0387(7) 0.0457(7) -0.0096(6) 0.0053(6) -0.0158(6)
C8 0.0499(8) 0.0354(7) 0.0521(8) -0.0045(6) 0.0079(6) -0.0129(6)
C9 0.0436(7) 0.0387(7) 0.0463(7) -0.0085(6) 0.0030(6) -0.0132(6)
C16 0.0445(8) 0.0377(7) 0.0467(7) -0.0063(6) 0.0072(6) -0.0146(6)
C21 0.0554(9) 0.0477(8) 0.0546(9) -0.0093(7) -0.0018(7) -0.0162(7)
C20 0.0516(9) 0.0523(9) 0.0644(10) -0.0006(8) -0.0041(8) -0.0086(7)
O3 0.0507(7) 0.0618(8) 0.0782(8) 0.0070(6) 0.0211(6) -0.0087(6)
C19 0.0638(11) 0.0451(8) 0.0587(10) -0.0069(7) 0.0117(8) -0.0026(7)
C6 0.0452(8) 0.0452(8) 0.0470(8) -0.0127(6) 0.0009(6) -0.0120(6)
C13 0.0504(8) 0.0376(7) 0.0494(8) -0.0065(6) 0.0020(6) -0.0129(6)
C12 0.0437(8) 0.0383(7) 0.0442(7) -0.0087(6) 0.0023(6) -0.0140(6)
C11 0.0478(8) 0.0376(7) 0.0441(7) -0.0062(6) 0.0025(6) -0.0158(6)
C10 0.0444(8) 0.0408(7) 0.0426(7) -0.0074(6) 0.0045(6) -0.0163(6)
C14 0.0491(8) 0.0468(8) 0.0461(8) -0.0104(6) 0.0062(6) -0.0188(6)
C15 0.0520(10) 0.0761(13) 0.0820(13) -0.0107(10) 0.0241(9) -0.0184(9)
C18 0.0807(13) 0.0574(10) 0.0657(11) -0.0272(9) -0.0037(10) -0.0047(9)
C17 0.0604(10) 0.0569(10) 0.0650(10) -0.0219(8) -0.0110(8) -0.0057(8)
C5 0.0524(9) 0.0491(9) 0.0602(10) -0.0089(7) 0.0012(7) -0.0050(7)

loop_
_atom_type_symbol
_atom_type_description
_atom_type_scat_dispersion_real
_atom_type_scat_dispersion_imag
_atom_type_scat_source
C C 0.0033 0.0016 'International Tables Vol C Tables 4.2.6.8 and 6.1.1.4'
H H 0.0000 0.0000 'International Tables Vol C Tables 4.2.6.8 and 6.1.1.4'
N N 0.0061 0.0033 'International Tables Vol C Tables 4.2.6.8 and 6.1.1.4'
O O 0.0106 0.0060 'International Tables Vol C Tables 4.2.6.8 and 6.1.1.4'

loop_
_geom_angle_atom_site_label_1
_geom_angle_atom_site_label_2
_geom_angle_atom_site_label_3
_geom_angle
_geom_angle_site_symmetry_1
_geom_angle_site_symmetry_3
_geom_angle_publ_flag
C7 N1 C1 117.98(13) . . ?
C5 C4 C3 120.53(16) . . ?
C2 C3 C4 121.32(16) . . ?
C3 C2 C1 120.19(16) . . ?
N1 C1 C2 118.31(14) . . ?
N1 C1 C6 123.23(14) . . ?
C2 C1 C6 118.45(14) . . ?
N1 C7 C8 118.40(13) . . ?
N1 C7 C12 122.63(14) . . ?
C8 C7 C12 118.95(13) . . ?
C9 C8 C7 121.92(13) . . ?
C8 C9 C10 119.91(13) . . ?
C8 C9 C16 117.59(13) . . ?
C10 C9 C16 122.43(13) . . ?
C21 C16 C17 118.37(15) . . ?
C21 C16 C9 121.91(14) . . ?
C17 C16 C9 119.71(14) . . ?
C16 C21 C20 120.39(16) . . ?
C19 C20 C21 120.39(16) . . ?
C14 O3 C15 117.43(14) . . ?
C18 C19 C20 119.72(16) . . ?
C13 C6 C5 123.21(15) . . ?
C13 C6 C1 117.69(14) . . ?
C5 C6 C1 119.10(15) . . ?
C12 C13 C6 119.67(14) . . ?
C13 C12 C7 118.75(14) . . ?
C13 C12 C11 122.23(13) . . ?
C7 C12 C11 119.01(13) . . ?
O1 C11 C10 124.67(14) . . ?
O1 C11 C12 114.62(13) . . ?
C10 C11 C12 120.71(13) . . ?
C11 C10 C9 119.38(13) . . ?
C11 C10 C14 116.57(13) . . ?
C9 C10 C14 124.04(13) . . ?
O2 C14 O3 120.74(15) . . ?
O2 C14 C10 123.64(15) . . ?
O3 C14 C10 115.62(13) . . ?
C19 C18 C17 120.29(17) . . ?
C18 C17 C16 120.83(17) . . ?
C4 C5 C6 120.40(16) . . ?

loop_
_geom_bond_atom_site_label_1
_geom_bond_atom_site_label_2
_geom_bond_distance
_geom_bond_site_symmetry_2
_geom_bond_publ_flag
O1 C11 1.3352(18) . ?
O2 C14 1.212(2) . ?
N1 C7 1.345(2) . ?
N1 C1 1.347(2) . ?
C4 C5 1.354(3) . ?
C4 C3 1.405(3) . ?
C3 C2 1.356(2) . ?
C2 C1 1.423(2) . ?
C1 C6 1.429(2) . ?
C7 C8 1.424(2) . ?
C7 C12 1.425(2) . ?
C8 C9 1.362(2) . ?
C9 C10 1.452(2) . ?
C9 C16 1.497(2) . ?
C16 C21 1.382(2) . ?
C16 C17 1.383(2) . ?
C21 C20 1.385(2) . ?
C20 C19 1.372(3) . ?
O3 C14 1.309(2) . ?
O3 C15 1.439(2) . ?
C19 C18 1.363(3) . ?
C6 C13 1.394(2) . ?
C6 C5 1.421(2) . ?
C13 C12 1.385(2) . ?
C12 C11 1.439(2) . ?
C11 C10 1.388(2) . ?
C10 C14 1.474(2) . ?
C18 C17 1.383(2) . ?
